data_4503021
loop_
_publ_author_name
'Cui, Jiehu'
'Lu, Zhenzhong'
'Li, Yizhi'
'Guo, Zijian'
'Zheng, Hegen'

_publ_section_title
;
 Five Novel Coordination Polymers Based on a C-Centered Triangular
 Flexible Ligand
;
_journal_issue 2
_journal_name_full 'Crystal Growth &amp; Design'
_journal_page_first 1022
_journal_paper_doi 10.1021/cg201552g
_journal_volume 12
_journal_year 2012
_chemical_formula_moiety 'C47 H42 Cd3 N O18 '
_chemical_formula_sum 'C47 H42 Cd3 N O18'
_chemical_formula_weight 1246.05
_chemical_name_systematic
; 
 ? 
;
_space_group_IT_number 13
_symmetry_cell_setting monoclinic
_symmetry_space_group_name_Hall '-P 2yc'
_symmetry_space_group_name_H-M 'P 1 2/c 1'
_atom_sites_solution_hydrogens geom
_atom_sites_solution_primary direct
_atom_sites_solution_secondary difmap
_audit_creation_method SHELXL-97
_cell_angle_alpha 90.00
_cell_angle_beta 121.510(10)
_cell_angle_gamma 90.00
_cell_formula_units_Z 4
_cell_length_a 14.132(3)
_cell_length_b 25.112(5)
_cell_length_c 19.910(3)
_cell_measurement_reflns_used 6660
_cell_measurement_temperature 293(2)
_cell_measurement_theta_max 25.000
_cell_measurement_theta_min 2.251
_cell_volume 6024(2)
_computing_cell_refinement 'SMART (Bruker, 2000)'
_computing_data_collection 'SMART (Bruker, 2000)'
_computing_data_reduction 'SMART (Bruker, 2000)'
_computing_molecular_graphics SHELXTL
_computing_publication_material SHELXTL
_computing_structure_refinement 'SHELXL-97 (Sheldrick, 2008)'
_computing_structure_solution 'SHELXS-97 (Sheldrick, 2008)'
_diffrn_ambient_temperature 293(2)
_diffrn_measured_fraction_theta_full 0.996
_diffrn_measured_fraction_theta_max 0.996
_diffrn_measurement_device_type 'CCD area detector'
_diffrn_measurement_method 'phi and omega scans'
_diffrn_radiation_monochromator graphite
_diffrn_radiation_source 'fine-focus sealed tube'
_diffrn_radiation_type MoK\a
_diffrn_radiation_wavelength 0.71073
_diffrn_reflns_av_R_equivalents 0.0885
_diffrn_reflns_av_sigmaI/netI 0.0844
_diffrn_reflns_limit_h_max 16
_diffrn_reflns_limit_h_min -12
_diffrn_reflns_limit_k_max 29
_diffrn_reflns_limit_k_min -29
_diffrn_reflns_limit_l_max 22
_diffrn_reflns_limit_l_min -23
_diffrn_reflns_number 29712
_diffrn_reflns_theta_full 25.00
_diffrn_reflns_theta_max 25.00
_diffrn_reflns_theta_min 1.68
_exptl_absorpt_coefficient_mu 1.111
_exptl_absorpt_correction_T_max 0.792
_exptl_absorpt_correction_T_min 0.724
_exptl_absorpt_correction_type multi-scan
_exptl_absorpt_process_details 'SADABS; Bruker, 2000'
_exptl_crystal_colour colorless
_exptl_crystal_density_diffrn 1.382
_exptl_crystal_density_method 'not measured'
_exptl_crystal_description block
_exptl_crystal_F_000 2472
_exptl_crystal_size_max 0.30
_exptl_crystal_size_mid 0.26
_exptl_crystal_size_min 0.21
_platon_squeeze_details
;
;
_refine_diff_density_max 1.394
_refine_diff_density_min -0.961
_refine_diff_density_rms 0.156
_refine_ls_extinction_method none
_refine_ls_goodness_of_fit_ref 1.170
_refine_ls_hydrogen_treatment constr
_refine_ls_matrix_type full
_refine_ls_number_parameters 628
_refine_ls_number_reflns 10589
_refine_ls_number_restraints 1274
_refine_ls_restrained_S_all 1.673
_refine_ls_R_factor_all 0.0927
_refine_ls_R_factor_gt 0.0660
_refine_ls_shift/su_max 0.000
_refine_ls_shift/su_mean 0.000
_refine_ls_structure_factor_coef Fsqd
_refine_ls_weighting_details 'calc w=1/[\s^2^(Fo^2^)+(0.0805P)^2^+0.0000P] where P=(Fo^2^+2Fc^2^)/3'
_refine_ls_weighting_scheme calc
_refine_ls_wR_factor_gt 0.1795
_refine_ls_wR_factor_ref 0.1925
_reflns_number_gt 6660
_reflns_number_total 10589
_reflns_threshold_expression >2sigma(I)
_cod_data_source_file cg201552g_si_002.cif
_cod_data_source_block 3
_cod_depositor_comments
;
The following automatic conversions were performed:

'_symmetry_cell_setting' value 'Monoclinic' changed to 'monoclinic'
according to /home/saulius/struct/CIF-dictionaries/cif_core.dic
dictionary named 'cif_core.dic' version 2.4.1 from 2010-06-29.

Automatic conversion script
Id: cif_fix_values 1715 2011-07-08 13:25:40Z adriana 
;
_cod_original_sg_symbol_Hall '-P 2yc '
_cod_original_sg_symbol_H-M 'P 2/c'
_cod_original_formula_sum 'C47 H42 Cd3 N O18 '
_cod_database_code 4503021

loop_
_symmetry_equiv_pos_as_xyz
'x, y, z'
'-x, y, -z+1/2'
'-x, -y, -z'
'x, -y, z-1/2'

loop_
_atom_site_label
_atom_site_type_symbol
_atom_site_fract_x
_atom_site_fract_y
_atom_site_fract_z
_atom_site_U_iso_or_equiv
_atom_site_adp_type
_atom_site_occupancy
_atom_site_symmetry_multiplicity
_atom_site_calc_flag
_atom_site_refinement_flags
C1 C 0.1497(10) 0.7128(5) 0.3974(7) 0.049(3) Uani 1 1 d U
C2 C 0.2187(10) 0.7453(5) 0.3782(7) 0.050(2) Uani 1 1 d U
C3 C 0.3194(10) 0.7633(5) 0.4362(7) 0.058(3) Uani 1 1 d U
H3 H 0.3456 0.7538 0.4882 0.069 Uiso 1 1 calc RU
C4 C 0.3830(10) 0.7951(5) 0.4193(7) 0.058(2) Uani 1 1 d U
H4 H 0.4530 0.8056 0.4599 0.070 Uiso 1 1 calc RU
C5 C 0.3457(10) 0.8119(5) 0.3440(7) 0.051(2) Uani 1 1 d U
C6 C 0.2459(10) 0.7938(5) 0.2854(7) 0.056(2) Uani 1 1 d U
H6 H 0.2188 0.8042 0.2336 0.067 Uiso 1 1 calc RU
C7 C 0.1839(10) 0.7597(5) 0.3029(7) 0.054(3) Uani 1 1 d U
H7 H 0.1169 0.7465 0.2619 0.065 Uiso 1 1 calc RU
C8 C 0.4083(10) 0.8507(5) 0.3215(7) 0.053(2) Uani 1 1 d U
H8 H 0.3999 0.8370 0.2726 0.064 Uiso 1 1 calc RU
C9 C 0.5343(10) 0.8529(5) 0.3820(7) 0.054(2) Uani 1 1 d U
C10 C 0.6044(10) 0.8181(5) 0.3773(7) 0.054(2) Uani 1 1 d U
H10 H 0.5753 0.7945 0.3351 0.065 Uiso 1 1 calc RU
C11 C 0.7139(10) 0.8163(5) 0.4309(7) 0.057(3) Uani 1 1 d U
H11 H 0.7583 0.7917 0.4248 0.068 Uiso 1 1 calc RU
C12 C 0.7607(10) 0.8499(5) 0.4939(7) 0.050(2) Uani 1 1 d U
C13 C 0.6943(11) 0.8858(5) 0.5027(8) 0.066(3) Uani 1 1 d U
H13 H 0.7244 0.9086 0.5459 0.079 Uiso 1 1 calc RU
C14 C 0.5830(11) 0.8874(5) 0.4468(8) 0.065(3) Uani 1 1 d U
H14 H 0.5384 0.9123 0.4520 0.078 Uiso 1 1 calc RU
C15 C 0.8833(10) 0.8500(5) 0.5558(8) 0.053(3) Uani 1 1 d U
C16 C 0.3522(10) 0.9050(5) 0.3015(8) 0.055(2) Uani 1 1 d U
C17 C 0.3399(11) 0.9328(5) 0.2384(8) 0.062(3) Uani 1 1 d U
H17 H 0.3682 0.9187 0.2093 0.074 Uiso 1 1 calc RU
C18 C 0.2850(11) 0.9826(5) 0.2165(8) 0.069(3) Uani 1 1 d U
H18 H 0.2767 1.0009 0.1731 0.083 Uiso 1 1 calc RU
C19 C 0.2438(11) 1.0038(5) 0.2603(8) 0.066(3) Uani 1 1 d U
C20 C 0.2616(11) 0.9761(5) 0.3248(8) 0.065(3) Uani 1 1 d U
H20 H 0.2366 0.9910 0.3555 0.078 Uiso 1 1 calc RU
C21 C 0.3143(10) 0.9273(5) 0.3476(8) 0.058(2) Uani 1 1 d U
H21 H 0.3242 0.9099 0.3920 0.070 Uiso 1 1 calc RU
C22 C 0.1794(13) 1.0566(6) 0.2325(10) 0.074(4) Uani 1 1 d U
C23 C 0.0996(11) 0.5529(5) 0.4088(7) 0.056(3) Uani 1 1 d U
C24 C 0.1582(10) 0.5015(5) 0.4421(7) 0.054(3) Uani 1 1 d U
C25 C 0.1602(11) 0.4803(5) 0.5088(7) 0.062(3) Uani 1 1 d U
H25 H 0.1265 0.4980 0.5319 0.075 Uiso 1 1 calc RU
C26 C 0.2150(11) 0.4317(5) 0.5386(7) 0.060(3) Uani 1 1 d U
H26 H 0.2176 0.4170 0.5824 0.071 Uiso 1 1 calc RU
C27 C 0.2660(10) 0.4046(5) 0.5045(7) 0.056(2) Uani 1 1 d U
C28 C 0.2581(10) 0.4278(5) 0.4382(7) 0.055(2) Uani 1 1 d U
H28 H 0.2893 0.4103 0.4132 0.066 Uiso 1 1 calc RU
C29 C 0.2071(10) 0.4746(5) 0.4094(7) 0.055(3) Uani 1 1 d U
H29 H 0.2053 0.4889 0.3657 0.066 Uiso 1 1 calc RU
C30 C 0.3208(10) 0.3500(5) 0.5388(7) 0.057(2) Uani 1 1 d U
H30 H 0.2856 0.3360 0.5664 0.068 Uiso 1 1 calc RU
C31 C 0.2935(10) 0.3113(5) 0.4728(7) 0.052(2) Uani 1 1 d U
C32 C 0.1883(10) 0.2938(5) 0.4280(7) 0.053(2) Uani 1 1 d U
H32 H 0.1351 0.3050 0.4389 0.063 Uiso 1 1 calc RU
C33 C 0.1591(10) 0.2601(5) 0.3670(7) 0.056(3) Uani 1 1 d U
H33 H 0.0861 0.2483 0.3375 0.068 Uiso 1 1 calc RU
C34 C 0.2341(10) 0.2426(5) 0.3470(7) 0.051(3) Uani 1 1 d U
C35 C 0.3397(10) 0.2596(5) 0.3946(7) 0.057(3) Uani 1 1 d U
H35 H 0.3935 0.2480 0.3845 0.069 Uiso 1 1 calc RU
C36 C 0.3714(11) 0.2934(5) 0.4577(8) 0.061(2) Uani 1 1 d U
H36 H 0.4452 0.3038 0.4894 0.074 Uiso 1 1 calc RU
C37 C 0.2008(10) 0.2095(5) 0.2777(7) 0.052(3) Uani 1 1 d U
C38 C 0.4434(10) 0.3547(5) 0.5998(7) 0.056(2) Uani 1 1 d U
C39 C 0.5101(11) 0.3903(6) 0.5946(9) 0.076(3) Uani 1 1 d U
H39 H 0.4799 0.4145 0.5531 0.091 Uiso 1 1 calc RU
C40 C 0.6284(12) 0.3919(6) 0.6524(8) 0.079(3) Uani 1 1 d U
H40 H 0.6746 0.4158 0.6472 0.094 Uiso 1 1 calc RU
C41 C 0.6703(11) 0.3572(5) 0.7148(8) 0.061(3) Uani 1 1 d U
C42 C 0.6000(12) 0.3200(6) 0.7144(9) 0.086(3) Uani 1 1 d U
H42 H 0.6275 0.2936 0.7528 0.103 Uiso 1 1 calc RU
C43 C 0.4897(12) 0.3210(6) 0.6583(8) 0.081(3) Uani 1 1 d U
H43 H 0.4442 0.2958 0.6618 0.097 Uiso 1 1 calc RU
C44 C 0.7900(11) 0.3580(6) 0.7805(9) 0.060(3) Uani 1 1 d U
C45 C 0.0552(13) 0.6129(7) 0.5814(8) 0.078(4) Uani 1 1 d U
H45 H 0.0459 0.5825 0.5518 0.093 Uiso 1 1 calc RU
C46 C 0.114(2) 0.6543(8) 0.7099(11) 0.136(8) Uani 1 1 d U
H46A H 0.0967 0.6863 0.6792 0.204 Uiso 1 1 calc RU
H46B H 0.1913 0.6546 0.7508 0.204 Uiso 1 1 calc RU
H46C H 0.0694 0.6523 0.7330 0.204 Uiso 1 1 calc RU
C47 C 0.1111(17) 0.5530(8) 0.6937(10) 0.126(7) Uani 1 1 d U
H47A H 0.1064 0.5267 0.6570 0.189 Uiso 1 1 calc RU
H47B H 0.0562 0.5456 0.7070 0.189 Uiso 1 1 calc RU
H47C H 0.1837 0.5519 0.7405 0.189 Uiso 1 1 calc RU
Cd1 Cd -0.00052(7) 0.66191(3) 0.42438(5) 0.0446(3) Uani 1 1 d .
Cd2 Cd 0.0000 0.62482(4) 0.2500 0.0390(3) Uani 1 2 d S
Cd3 Cd 0.11993(7) 0.15913(4) 0.13443(5) 0.0539(3) Uani 1 1 d U
Cd4 Cd 0.0000 0.12547(5) 0.2500 0.0466(3) Uani 1 2 d S
N1 N 0.0912(11) 0.6066(6) 0.6574(7) 0.084(4) Uani 1 1 d .
O1 O 0.1746(8) 0.7054(4) 0.4666(5) 0.068(2) Uani 1 1 d U
O2 O 0.0589(7) 0.6944(3) 0.3410(5) 0.0567(19) Uani 1 1 d U
O3 O 0.9432(7) 0.8198(4) 0.5426(5) 0.072(2) Uani 1 1 d U
O4 O 0.9207(8) 0.8781(4) 0.6147(5) 0.068(2) Uani 1 1 d U
O5 O 0.1280(9) 1.0678(4) 0.2671(7) 0.093(3) Uani 1 1 d U
O6 O 0.1844(10) 1.0810(4) 0.1799(7) 0.097(3) Uani 1 1 d U
O7 O 0.0618(8) 0.5782(4) 0.4452(5) 0.066(2) Uani 1 1 d U
O8 O 0.0938(8) 0.5675(4) 0.3470(5) 0.074(2) Uani 1 1 d U
O9 O 0.2652(8) 0.1987(4) 0.2559(6) 0.077 Uani 1 1 d U
O10 O 0.1016(7) 0.1929(3) 0.2371(5) 0.061(2) Uani 1 1 d U
O11 O 0.8175(8) 0.3363(4) 0.8437(6) 0.077(3) Uani 1 1 d U
O12 O 0.8547(8) 0.3822(4) 0.7643(6) 0.087(3) Uani 1 1 d U
O13 O -0.0463(10) 0.7532(4) 0.4328(6) 0.100(3) Uani 1 1 d U
H13A H -0.0981 0.7540 0.4425 0.150 Uiso 1 1 d RU
H13B H 0.0108 0.7686 0.4697 0.150 Uiso 1 1 d RU
O14 O 0.1923(13) 0.2214(7) 0.0890(8) 0.164(5) Uani 1 1 d U
H14A H 0.2122 0.2488 0.1183 0.246 Uiso 1 1 d RU
H14B H 0.2483 0.2081 0.0899 0.246 Uiso 1 1 d RU
O15 O 0.0969(16) 0.1111(8) 0.0170(10) 0.205(6) Uani 1 1 d U
H15A H 0.0293 0.1030 -0.0149 0.307 Uiso 1 1 d RU
H15B H 0.1196 0.1313 -0.0059 0.307 Uiso 1 1 d RU
O16 O 0.0336(8) 0.6556(4) 0.5482(5) 0.071(2) Uani 1 1 d U
O17 O 0.465(2) 0.9124(13) 0.6060(12) 0.309(15) Uani 1 1 d .
H17A H 0.5227 0.9159 0.6035 0.464 Uiso 0.50 1 d PRU
H17B H 0.4279 0.9412 0.5919 0.464 Uiso 0.50 1 d PRU
O18 O 0.044(2) 0.060(2) 0.913(2) 0.30(3) Uani 0.50 1 d P
H18A H 0.0234 0.0312 0.8872 0.452 Uiso 0.50 1 d PRU
H18B H 0.1092 0.0567 0.9526 0.452 Uiso 0.50 1 d PRU
O19 O 0.518(3) 0.441(2) 0.412(2) 0.31(3) Uani 0.50 1 d P
H19A H 0.5021 0.4141 0.3809 0.459 Uiso 0.50 1 d PRU
H19B H 0.5711 0.4580 0.4140 0.459 Uiso 0.50 1 d PRU

loop_
_atom_site_aniso_label
_atom_site_aniso_U_11
_atom_site_aniso_U_22
_atom_site_aniso_U_33
_atom_site_aniso_U_23
_atom_site_aniso_U_13
_atom_site_aniso_U_12
C1 0.039(5) 0.052(5) 0.047(5) -0.001(4) 0.015(4) -0.006(4)
C2 0.044(5) 0.051(5) 0.047(5) -0.003(4) 0.017(4) -0.002(4)
C3 0.047(5) 0.061(5) 0.048(5) 0.005(4) 0.013(4) -0.006(4)
C4 0.045(4) 0.059(4) 0.053(4) 0.001(4) 0.013(3) -0.002(4)
C5 0.043(4) 0.053(4) 0.052(4) -0.001(4) 0.020(3) 0.002(3)
C6 0.048(4) 0.059(4) 0.049(4) 0.000(4) 0.018(4) -0.003(4)
C7 0.042(4) 0.057(5) 0.047(4) -0.004(4) 0.014(4) -0.005(4)
C8 0.045(4) 0.054(4) 0.054(4) -0.003(4) 0.022(3) 0.005(3)
C9 0.044(4) 0.055(4) 0.055(4) -0.001(4) 0.021(3) 0.004(4)
C10 0.043(4) 0.060(4) 0.054(4) -0.003(4) 0.022(3) 0.007(4)
C11 0.043(4) 0.063(5) 0.056(5) -0.001(4) 0.021(4) 0.008(4)
C12 0.040(4) 0.057(5) 0.054(5) 0.007(4) 0.025(4) 0.004(4)
C13 0.050(5) 0.062(5) 0.060(5) -0.008(5) 0.012(4) 0.005(5)
C14 0.049(4) 0.059(4) 0.063(4) -0.007(4) 0.014(4) 0.009(4)
C15 0.040(5) 0.060(5) 0.051(5) 0.006(5) 0.018(4) 0.005(5)
C16 0.047(4) 0.056(4) 0.057(4) 0.000(4) 0.023(3) 0.005(4)
C17 0.056(4) 0.060(5) 0.064(5) -0.003(4) 0.028(4) 0.011(4)
C18 0.068(5) 0.064(5) 0.067(5) 0.005(5) 0.030(4) 0.010(5)
C19 0.056(5) 0.059(5) 0.068(5) -0.005(5) 0.023(4) 0.012(5)
C20 0.058(5) 0.064(5) 0.067(5) -0.007(4) 0.029(4) 0.012(4)
C21 0.053(4) 0.057(4) 0.058(4) -0.001(4) 0.024(4) 0.010(4)
C22 0.065(7) 0.060(7) 0.073(7) -0.005(6) 0.019(6) 0.012(6)
C23 0.056(5) 0.057(5) 0.044(5) 0.014(5) 0.019(4) 0.010(5)
C24 0.052(5) 0.053(5) 0.046(5) 0.011(4) 0.019(4) 0.009(4)
C25 0.060(5) 0.059(5) 0.053(5) 0.010(4) 0.019(4) 0.011(5)
C26 0.056(4) 0.059(4) 0.049(4) 0.010(4) 0.018(4) 0.006(4)
C27 0.047(4) 0.055(4) 0.051(4) 0.006(4) 0.016(3) 0.003(4)
C28 0.052(4) 0.057(4) 0.051(4) 0.003(4) 0.023(3) 0.008(4)
C29 0.060(5) 0.060(5) 0.044(5) 0.008(4) 0.027(4) 0.011(4)
C30 0.046(4) 0.059(4) 0.054(4) 0.005(4) 0.018(3) 0.003(4)
C31 0.043(4) 0.052(4) 0.052(4) 0.002(4) 0.018(3) 0.001(4)
C32 0.041(4) 0.053(4) 0.055(4) -0.001(4) 0.019(4) 0.004(4)
C33 0.039(4) 0.054(5) 0.059(5) 0.004(4) 0.014(4) -0.001(4)
C34 0.040(4) 0.050(5) 0.053(5) -0.003(4) 0.017(4) -0.001(4)
C35 0.041(4) 0.060(5) 0.062(5) -0.007(4) 0.021(4) 0.001(4)
C36 0.043(4) 0.060(4) 0.061(4) -0.003(4) 0.014(4) 0.001(4)
C37 0.040(5) 0.054(5) 0.057(5) 0.000(4) 0.022(4) -0.003(4)
C38 0.045(4) 0.056(4) 0.051(4) 0.006(4) 0.015(3) -0.001(4)
C39 0.056(4) 0.072(5) 0.067(4) 0.016(4) 0.008(4) -0.002(4)
C40 0.053(5) 0.080(6) 0.070(5) 0.013(5) 0.010(5) -0.007(5)
C41 0.046(5) 0.066(5) 0.057(5) 0.004(5) 0.017(4) 0.000(4)
C42 0.057(5) 0.075(5) 0.078(5) 0.019(5) 0.001(5) -0.006(5)
C43 0.054(4) 0.069(5) 0.073(5) 0.017(4) 0.001(4) -0.009(4)
C44 0.037(5) 0.069(6) 0.061(6) -0.004(5) 0.016(5) 0.008(5)
C45 0.079(10) 0.113(13) 0.045(8) -0.009(8) 0.035(8) -0.002(9)
C46 0.169(18) 0.147(16) 0.066(11) -0.024(11) 0.044(12) 0.032(15)
C47 0.126(15) 0.150(16) 0.074(11) 0.021(12) 0.033(11) -0.022(13)
Cd1 0.0393(5) 0.0528(5) 0.0339(5) -0.0035(4) 0.0138(4) -0.0006(4)
Cd2 0.0380(6) 0.0435(7) 0.0283(6) 0.000 0.0124(5) 0.000
Cd3 0.0444(5) 0.0561(6) 0.0530(6) 0.0017(5) 0.0198(5) 0.0038(4)
Cd4 0.0360(7) 0.0409(7) 0.0540(8) 0.000 0.0173(6) 0.000
N1 0.068(8) 0.124(11) 0.053(8) 0.012(8) 0.026(7) 0.008(8)
O1 0.066(4) 0.078(5) 0.051(4) 0.005(4) 0.024(4) -0.007(4)
O2 0.060(4) 0.059(4) 0.052(4) 0.003(4) 0.030(4) 0.003(4)
O3 0.049(5) 0.101(6) 0.060(5) -0.003(5) 0.024(4) 0.006(5)
O4 0.058(5) 0.069(6) 0.055(5) -0.005(4) 0.014(4) 0.002(4)
O5 0.098(7) 0.071(6) 0.114(8) 0.007(6) 0.058(7) 0.042(5)
O6 0.112(8) 0.065(6) 0.110(8) 0.018(6) 0.055(7) 0.036(6)
O7 0.075(5) 0.066(4) 0.055(4) 0.011(4) 0.031(4) 0.017(4)
O8 0.089(6) 0.072(5) 0.059(5) 0.023(4) 0.037(4) 0.025(4)
O9 0.060 0.100 0.080 -0.040 0.042 -0.026
O10 0.048(5) 0.062(5) 0.067(5) -0.013(4) 0.024(4) -0.010(4)
O11 0.048(5) 0.112(7) 0.055(5) 0.000(5) 0.015(4) 0.010(5)
O12 0.042(5) 0.123(8) 0.088(7) -0.005(6) 0.029(5) 0.005(5)
O13 0.100(6) 0.093(6) 0.081(6) -0.017(5) 0.029(5) 0.018(5)
O14 0.131(9) 0.207(10) 0.121(8) 0.035(8) 0.044(7) -0.041(8)
O15 0.179(12) 0.262(14) 0.147(10) -0.028(10) 0.066(10) 0.026(12)
O16 0.080(5) 0.083(5) 0.048(4) 0.007(4) 0.032(4) 0.014(5)
O17 0.36(4) 0.42(4) 0.145(18) -0.06(2) 0.12(2) -0.09(3)
O18 0.051(17) 0.68(11) 0.19(4) -0.15(5) 0.07(2) -0.11(3)
O19 0.18(4) 0.63(10) 0.16(3) 0.03(5) 0.12(3) -0.12(5)

loop_
_atom_type_symbol
_atom_type_description
_atom_type_scat_dispersion_real
_atom_type_scat_dispersion_imag
_atom_type_scat_source
C C 0.0033 0.0016 'International Tables Vol C Tables 4.2.6.8 and 6.1.1.4'
H H 0.0000 0.0000 'International Tables Vol C Tables 4.2.6.8 and 6.1.1.4'
Cd Cd -0.8075 1.2024 'International Tables Vol C Tables 4.2.6.8 and 6.1.1.4'
N N 0.0061 0.0033 'International Tables Vol C Tables 4.2.6.8 and 6.1.1.4'
O O 0.0106 0.0060 'International Tables Vol C Tables 4.2.6.8 and 6.1.1.4'

loop_
_geom_angle_atom_site_label_1
_geom_angle_atom_site_label_2
_geom_angle_atom_site_label_3
_geom_angle
_geom_angle_site_symmetry_1
_geom_angle_site_symmetry_3
O1 C1 O2 119.6(11) . .
O1 C1 C2 122.0(11) . .
O2 C1 C2 118.3(11) . .
O1 C1 Cd1 61.1(6) . .
O2 C1 Cd1 58.6(6) . .
C2 C1 Cd1 172.5(9) . .
C3 C2 C7 117.6(12) . .
C3 C2 C1 120.5(11) . .
C7 C2 C1 121.9(11) . .
C2 C3 C4 121.1(12) . .
C2 C3 H3 119.5 . .
C4 C3 H3 119.5 . .
C5 C4 C3 121.5(12) . .
C5 C4 H4 119.3 . .
C3 C4 H4 119.3 . .
C6 C5 C4 118.1(12) . .
C6 C5 C8 117.5(11) . .
C4 C5 C8 124.4(11) . .
C5 C6 C7 119.9(12) . .
C5 C6 H6 120.0 . .
C7 C6 H6 120.0 . .
C2 C7 C6 121.8(12) . .
C2 C7 H7 119.1 . .
C6 C7 H7 119.1 . .
C16 C8 C5 110.3(10) . .
C16 C8 C9 113.7(10) . .
C5 C8 C9 113.7(10) . .
C16 C8 H8 106.1 . .
C5 C8 H8 106.1 . .
C9 C8 H8 106.1 . .
C10 C9 C14 115.9(12) . .
C10 C9 C8 120.6(11) . .
C14 C9 C8 123.4(11) . .
C11 C10 C9 123.0(12) . .
C11 C10 H10 118.5 . .
C9 C10 H10 118.5 . .
C10 C11 C12 120.8(12) . .
C10 C11 H11 119.6 . .
C12 C11 H11 119.6 . .
C11 C12 C13 119.2(12) . .
C11 C12 C15 123.4(11) . .
C13 C12 C15 117.4(11) . .
C14 C13 C12 118.9(12) . .
C14 C13 H13 120.6 . .
C12 C13 H13 120.6 . .
C13 C14 C9 122.1(12) . .
C13 C14 H14 118.9 . .
C9 C14 H14 118.9 . .
O4 C15 O3 123.0(12) . .
O4 C15 C12 121.2(12) . .
O3 C15 C12 115.8(12) . .
C17 C16 C21 119.3(12) . .
C17 C16 C8 119.9(11) . .
C21 C16 C8 120.8(11) . .
C16 C17 C18 121.4(13) . .
C16 C17 H17 119.3 . .
C18 C17 H17 119.3 . .
C19 C18 C17 119.2(13) . .
C19 C18 H18 120.4 . .
C17 C18 H18 120.4 . .
C18 C19 C20 117.8(12) . .
C18 C19 C22 117.9(14) . .
C20 C19 C22 124.2(14) . .
C21 C20 C19 124.4(13) . .
C21 C20 H20 117.8 . .
C19 C20 H20 117.8 . .
C20 C21 C16 117.7(13) . .
C20 C21 H21 121.1 . .
C16 C21 H21 121.1 . .
O6 C22 O5 130.4(14) . .
O6 C22 C19 116.3(15) . .
O5 C22 C19 113.3(15) . .
O8 C23 O7 125.8(12) . .
O8 C23 C24 115.4(12) . .
O7 C23 C24 118.8(11) . .
C29 C24 C25 120.0(11) . .
C29 C24 C23 121.6(11) . .
C25 C24 C23 118.4(12) . .
C26 C25 C24 117.3(12) . .
C26 C25 H25 121.3 . .
C24 C25 H25 121.3 . .
C25 C26 C27 122.0(12) . .
C25 C26 H26 119.0 . .
C27 C26 H26 119.0 . .
C28 C27 C26 116.8(11) . .
C28 C27 C30 124.2(12) . .
C26 C27 C30 118.9(11) . .
C29 C28 C27 122.0(12) . .
C29 C28 H28 119.0 . .
C27 C28 H28 119.0 . .
C24 C29 C28 121.9(12) . .
C24 C29 H29 119.1 . .
C28 C29 H29 119.1 . .
C38 C30 C31 114.4(11) . .
C38 C30 C27 112.6(11) . .
C31 C30 C27 110.2(10) . .
C38 C30 H30 106.3 . .
C31 C30 H30 106.3 . .
C27 C30 H30 106.3 . .
C36 C31 C32 119.2(12) . .
C36 C31 C30 122.3(11) . .
C32 C31 C30 118.5(11) . .
C33 C32 C31 120.7(12) . .
C33 C32 H32 119.6 . .
C31 C32 H32 119.6 . .
C32 C33 C34 122.4(12) . .
C32 C33 H33 118.8 . .
C34 C33 H33 118.8 . .
C35 C34 C33 115.3(11) . .
C35 C34 C37 122.4(12) . .
C33 C34 C37 122.3(11) . .
C34 C35 C36 123.2(13) . .
C34 C35 H35 118.4 . .
C36 C35 H35 118.4 . .
C31 C36 C35 119.2(12) . .
C31 C36 H36 120.4 . .
C35 C36 H36 120.4 . .
O9 C37 O10 118.6(12) . .
O9 C37 C34 121.8(11) . .
O10 C37 C34 119.5(11) . .
C43 C38 C39 117.1(13) . .
C43 C38 C30 119.7(12) . .
C39 C38 C30 123.1(12) . .
C38 C39 C40 121.4(13) . .
C38 C39 H39 119.3 . .
C40 C39 H39 119.3 . .
C41 C40 C39 118.2(13) . .
C41 C40 H40 120.9 . .
C39 C40 H40 120.9 . .
C42 C41 C40 117.6(13) . .
C42 C41 C44 120.0(13) . .
C40 C41 C44 122.4(13) . .
C43 C42 C41 120.7(14) . .
C43 C42 H42 119.7 . .
C41 C42 H42 119.7 . .
C38 C43 C42 124.6(15) . .
C38 C43 H43 117.7 . .
C42 C43 H43 117.7 . .
O11 C44 O12 125.8(13) . .
O11 C44 C41 119.6(13) . .
O12 C44 C41 114.6(13) . .
O16 C45 N1 124.3(15) . .
O16 C45 H45 117.8 . .
N1 C45 H45 117.8 . .
N1 C46 H46A 109.5 . .
N1 C46 H46B 109.5 . .
H46A C46 H46B 109.5 . .
N1 C46 H46C 109.5 . .
H46A C46 H46C 109.5 . .
H46B C46 H46C 109.5 . .
N1 C47 H47A 109.5 . .
N1 C47 H47B 109.5 . .
H47A C47 H47B 109.5 . .
N1 C47 H47C 109.5 . .
H47A C47 H47C 109.5 . .
H47B C47 H47C 109.5 . .
O11 Cd1 O7 110.5(4) 4_465 .
O11 Cd1 O16 107.4(4) 4_465 .
O7 Cd1 O16 83.8(3) . .
O11 Cd1 O2 100.9(3) 4_465 .
O7 Cd1 O2 101.8(3) . .
O16 Cd1 O2 147.2(3) . .
O11 Cd1 O13 77.2(4) 4_465 .
O7 Cd1 O13 167.5(3) . .
O16 Cd1 O13 84.4(4) . .
O2 Cd1 O13 85.8(3) . .
O11 Cd1 O1 146.6(3) 4_465 .
O7 Cd1 O1 97.3(3) . .
O16 Cd1 O1 93.2(3) . .
O2 Cd1 O1 54.1(3) . .
O13 Cd1 O1 79.0(4) . .
O11 Cd1 C1 124.8(4) 4_465 .
O7 Cd1 C1 101.7(4) . .
O16 Cd1 C1 119.8(4) . .
O2 Cd1 C1 27.4(3) . .
O13 Cd1 C1 80.5(4) . .
O1 Cd1 C1 26.8(3) . .
O8 Cd2 O8 98.7(5) 2 .
O8 Cd2 O12 90.5(4) 2 3_666
O8 Cd2 O12 83.6(4) . 3_666
O8 Cd2 O12 83.6(4) 2 4_465
O8 Cd2 O12 90.5(4) . 4_465
O12 Cd2 O12 170.9(6) 3_666 4_465
O8 Cd2 O2 166.7(3) 2 .
O8 Cd2 O2 90.1(3) . .
O12 Cd2 O2 100.4(3) 3_666 .
O12 Cd2 O2 86.4(4) 4_465 .
O8 Cd2 O2 90.1(3) 2 2
O8 Cd2 O2 166.7(3) . 2
O12 Cd2 O2 86.4(4) 3_666 2
O12 Cd2 O2 100.4(3) 4_465 2
O2 Cd2 O2 83.2(4) . 2
O6 Cd3 O3 126.9(4) 1_545 4_465
O6 Cd3 O14 127.5(5) 1_545 .
O3 Cd3 O14 93.1(5) 4_465 .
O6 Cd3 O10 100.2(4) 1_545 .
O3 Cd3 O10 92.4(3) 4_465 .
O14 Cd3 O10 111.8(5) . .
O6 Cd3 O9 90.1(4) 1_545 .
O3 Cd3 O9 135.6(4) 4_465 .
O14 Cd3 O9 78.1(4) . .
O10 Cd3 O9 53.4(3) . .
O6 Cd3 O15 76.9(6) 1_545 .
O3 Cd3 O15 78.9(5) 4_465 .
O14 Cd3 O15 80.0(6) . .
O10 Cd3 O15 165.9(5) . .
O9 Cd3 O15 139.6(5) . .
O5 Cd4 O5 97.7(6) 2_545 1_545
O5 Cd4 O10 165.9(4) 2_545 .
O5 Cd4 O10 89.5(4) 1_545 .
O5 Cd4 O10 89.5(4) 2_545 2
O5 Cd4 O10 165.9(4) 1_545 2
O10 Cd4 O10 86.2(4) . 2
O5 Cd4 O4 86.3(4) 2_545 4_465
O5 Cd4 O4 90.7(4) 1_545 4_465
O10 Cd4 O4 81.4(3) . 4_465
O10 Cd4 O4 101.9(3) 2 4_465
O5 Cd4 O4 90.7(4) 2_545 3_666
O5 Cd4 O4 86.3(4) 1_545 3_666
O10 Cd4 O4 101.9(3) . 3_666
O10 Cd4 O4 81.4(3) 2 3_666
O4 Cd4 O4 175.5(4) 4_465 3_666
C45 N1 C47 121.6(16) . .
C45 N1 C46 120.6(15) . .
C47 N1 C46 117.8(13) . .
C1 O1 Cd1 92.1(7) . .
C1 O2 Cd2 138.0(8) . .
C1 O2 Cd1 94.1(7) . .
Cd2 O2 Cd1 100.0(3) . .
C15 O3 Cd3 105.6(8) . 4_666
C15 O4 Cd4 142.5(9) . 3_666
C22 O5 Cd4 136.1(10) . 1_565
C22 O6 Cd3 127.2(10) . 1_565
C23 O7 Cd1 127.4(8) . .
C23 O8 Cd2 139.0(9) . .
C37 O9 Cd3 92.6(7) . .
C37 O10 Cd4 135.3(8) . .
C37 O10 Cd3 94.9(7) . .
Cd4 O10 Cd3 100.9(3) . .
C44 O11 Cd1 111.1(9) . 4_666
C44 O12 Cd2 146.1(10) . 3_666
Cd1 O13 H13A 109.6 . .
Cd1 O13 H13B 109.1 . .
H13A O13 H13B 109.5 . .
Cd3 O14 H14A 109.7 . .
Cd3 O14 H14B 109.0 . .
H14A O14 H14B 109.5 . .
Cd3 O15 H15A 111.2 . .
Cd3 O15 H15B 108.3 . .
H15A O15 H15B 109.5 . .
C45 O16 Cd1 120.5(9) . .
H17A O17 H17B 109.5 . .
H18A O18 H18B 109.5 . .
H19A O19 H19B 109.5 . .

loop_
_geom_bond_atom_site_label_1
_geom_bond_atom_site_label_2
_geom_bond_distance
_geom_bond_site_symmetry_2
C1 O1 1.243(14) .
C1 O2 1.272(13) .
C1 C2 1.467(16) .
C1 Cd1 2.760(12) .
C2 C3 1.358(16) .
C2 C7 1.361(16) .
C3 C4 1.370(16) .
C3 H3 0.9300 .
C4 C5 1.371(16) .
C4 H4 0.9300 .
C5 C6 1.355(16) .
C5 C8 1.531(17) .
C6 C7 1.393(16) .
C6 H6 0.9300 .
C7 H7 0.9300 .
C8 C16 1.522(16) .
C8 C9 1.544(17) .
C8 H8 0.9800 .
C9 C10 1.360(16) .
C9 C14 1.400(17) .
C10 C11 1.346(16) .
C10 H10 0.9300 .
C11 C12 1.362(17) .
C11 H11 0.9300 .
C12 C13 1.380(17) .
C12 C15 1.513(17) .
C13 C14 1.373(17) .
C13 H13 0.9300 .
C14 H14 0.9300 .
C15 O4 1.228(14) .
C15 O3 1.261(14) .
C16 C17 1.366(17) .
C16 C21 1.399(16) .
C17 C18 1.415(17) .
C17 H17 0.9300 .
C18 C19 1.384(18) .
C18 H18 0.9300 .
C19 C20 1.364(18) .
C19 C22 1.538(19) .
C20 C21 1.380(17) .
C20 H20 0.9300 .
C21 H21 0.9300 .
C22 O6 1.246(18) .
C22 O5 1.266(17) .
C23 O8 1.246(14) .
C23 O7 1.273(14) .
C23 C24 1.489(16) .
C24 C29 1.351(16) .
C24 C25 1.417(16) .
C25 C26 1.400(16) .
C25 H25 0.9300 .
C26 C27 1.398(17) .
C26 H26 0.9300 .
C27 C28 1.393(16) .
C27 C30 1.547(17) .
C28 C29 1.340(16) .
C28 H28 0.9300 .
C29 H29 0.9300 .
C30 C38 1.513(17) .
C30 C31 1.513(17) .
C30 H30 0.9800 .
C31 C36 1.360(17) .
C31 C32 1.346(16) .
C32 C33 1.357(16) .
C32 H32 0.9300 .
C33 C34 1.384(16) .
C33 H33 0.9300 .
C34 C35 1.352(16) .
C34 C37 1.461(17) .
C35 C36 1.382(17) .
C35 H35 0.9300 .
C36 H36 0.9300 .
C37 O9 1.227(13) .
C37 O10 1.267(14) .
C38 C43 1.306(17) .
C38 C39 1.342(18) .
C39 C40 1.453(18) .
C39 H39 0.9300 .
C40 C41 1.373(18) .
C40 H40 0.9300 .
C41 C42 1.362(19) .
C41 C44 1.503(18) .
C42 C43 1.363(18) .
C42 H42 0.9300 .
C43 H43 0.9300 .
C44 O11 1.232(16) .
C44 O12 1.272(16) .
C45 O16 1.213(17) .
C45 N1 1.330(17) .
C45 H45 0.9300 .
C46 N1 1.51(2) .
C46 H46A 0.9600 .
C46 H46B 0.9600 .
C46 H46C 0.9600 .
C47 N1 1.48(2) .
C47 H47A 0.9600 .
C47 H47B 0.9600 .
C47 H47C 0.9600 .
Cd1 O11 2.209(9) 4_465
Cd1 O7 2.232(9) .
Cd1 O16 2.257(9) .
Cd1 O2 2.362(8) .
Cd1 O13 2.410(10) .
Cd1 O1 2.418(9) .
Cd2 O8 2.210(9) 2
Cd2 O8 2.210(9) .
Cd2 O12 2.223(10) 3_666
Cd2 O12 2.223(10) 4_465
Cd2 O2 2.335(8) .
Cd2 O2 2.335(8) 2
Cd3 O6 2.154(10) 1_545
Cd3 O3 2.256(9) 4_465
Cd3 O14 2.296(13) .
Cd3 O10 2.349(8) .
Cd3 O9 2.421(9) .
Cd3 O15 2.496(17) .
Cd4 O5 2.201(9) 2_545
Cd4 O5 2.201(9) 1_545
Cd4 O10 2.319(8) .
Cd4 O10 2.319(8) 2
Cd4 O4 2.316(9) 4_465
Cd4 O4 2.316(9) 3_666
O3 Cd3 2.256(9) 4_666
O4 Cd4 2.316(9) 3_666
O5 Cd4 2.201(9) 1_565
O6 Cd3 2.154(10) 1_565
O11 Cd1 2.209(9) 4_666
O12 Cd2 2.223(10) 3_666
O13 H13A 0.8498 .
O13 H13B 0.8500 .
O14 H14A 0.8502 .
O14 H14B 0.8500 .
O15 H15A 0.8500 .
O15 H15B 0.8500 .
O17 H17A 0.8501 .
O17 H17B 0.8498 .
O18 H18A 0.8500 .
O18 H18B 0.8500 .
O19 H19A 0.8502 .
O19 H19B 0.8499 .

loop_
_geom_torsion_atom_site_label_1
_geom_torsion_atom_site_label_2
_geom_torsion_atom_site_label_3
_geom_torsion_atom_site_label_4
_geom_torsion
_geom_torsion_site_symmetry_1
_geom_torsion_site_symmetry_4
O1 C1 C2 C3 7.9(19) . .
O2 C1 C2 C3 -176.1(12) . .
Cd1 C1 C2 C3 120(6) . .
O1 C1 C2 C7 -170.4(12) . .
O2 C1 C2 C7 5.5(18) . .
Cd1 C1 C2 C7 -58(7) . .
C7 C2 C3 C4 0.5(19) . .
C1 C2 C3 C4 -177.9(11) . .
C2 C3 C4 C5 3(2) . .
C3 C4 C5 C6 -3.4(19) . .
C3 C4 C5 C8 175.3(12) . .
C4 C5 C6 C7 0.7(19) . .
C8 C5 C6 C7 -178.0(11) . .
C3 C2 C7 C6 -3.2(19) . .
C1 C2 C7 C6 175.2(11) . .
C5 C6 C7 C2 2.6(19) . .
C6 C5 C8 C16 72.4(14) . .
C4 C5 C8 C16 -106.2(14) . .
C6 C5 C8 C9 -158.4(11) . .
C4 C5 C8 C9 22.9(17) . .
C16 C8 C9 C10 -145.6(12) . .
C5 C8 C9 C10 87.1(14) . .
C16 C8 C9 C14 38.5(17) . .
C5 C8 C9 C14 -88.8(15) . .
C14 C9 C10 C11 0(2) . .
C8 C9 C10 C11 -176.1(12) . .
C9 C10 C11 C12 0(2) . .
C10 C11 C12 C13 1(2) . .
C10 C11 C12 C15 -179.6(12) . .
C11 C12 C13 C14 -1(2) . .
C15 C12 C13 C14 178.8(12) . .
C12 C13 C14 C9 2(2) . .
C10 C9 C14 C13 -1(2) . .
C8 C9 C14 C13 175.2(13) . .
C11 C12 C15 O4 -174.5(12) . .
C13 C12 C15 O4 5.4(18) . .
C11 C12 C15 O3 5.8(18) . .
C13 C12 C15 O3 -174.3(12) . .
C5 C8 C16 C17 -138.1(12) . .
C9 C8 C16 C17 92.8(15) . .
C5 C8 C16 C21 42.8(16) . .
C9 C8 C16 C21 -86.3(15) . .
C21 C16 C17 C18 -3(2) . .
C8 C16 C17 C18 177.9(12) . .
C16 C17 C18 C19 1(2) . .
C17 C18 C19 C20 2(2) . .
C17 C18 C19 C22 -177.0(13) . .
C18 C19 C20 C21 -3(2) . .
C22 C19 C20 C21 176.4(13) . .
C19 C20 C21 C16 0(2) . .
C17 C16 C21 C20 2.5(19) . .
C8 C16 C21 C20 -178.3(12) . .
C18 C19 C22 O6 -11(2) . .
C20 C19 C22 O6 169.6(15) . .
C18 C19 C22 O5 167.9(13) . .
C20 C19 C22 O5 -11(2) . .
O8 C23 C24 C29 3.7(19) . .
O7 C23 C24 C29 -175.2(12) . .
O8 C23 C24 C25 -175.1(12) . .
O7 C23 C24 C25 6.0(19) . .
C29 C24 C25 C26 0.6(19) . .
C23 C24 C25 C26 179.5(12) . .
C24 C25 C26 C27 0(2) . .
C25 C26 C27 C28 -1.1(19) . .
C25 C26 C27 C30 -177.6(12) . .
C26 C27 C28 C29 1.8(19) . .
C30 C27 C28 C29 178.1(12) . .
C25 C24 C29 C28 0(2) . .
C23 C24 C29 C28 -178.7(12) . .
C27 C28 C29 C24 -1(2) . .
C28 C27 C30 C38 90.2(15) . .
C26 C27 C30 C38 -93.5(14) . .
C28 C27 C30 C31 -38.8(17) . .
C26 C27 C30 C31 137.4(12) . .
C38 C30 C31 C36 -16.8(18) . .
C27 C30 C31 C36 111.2(13) . .
C38 C30 C31 C32 162.9(12) . .
C27 C30 C31 C32 -69.1(15) . .
C36 C31 C32 C33 -1.9(19) . .
C30 C31 C32 C33 178.4(11) . .
C31 C32 C33 C34 -1.0(19) . .
C32 C33 C34 C35 2.8(18) . .
C32 C33 C34 C37 -175.3(12) . .
C33 C34 C35 C36 -1.9(19) . .
C37 C34 C35 C36 176.2(12) . .
C32 C31 C36 C35 2.7(19) . .
C30 C31 C36 C35 -177.6(11) . .
C34 C35 C36 C31 -1(2) . .
C35 C34 C37 O9 -6(2) . .
C33 C34 C37 O9 172.4(12) . .
C35 C34 C37 O10 177.1(12) . .
C33 C34 C37 O10 -4.9(19) . .
C31 C30 C38 C43 -85.1(17) . .
C27 C30 C38 C43 148.1(14) . .
C31 C30 C38 C39 90.5(17) . .
C27 C30 C38 C39 -36.3(19) . .
C43 C38 C39 C40 -1(2) . .
C30 C38 C39 C40 -176.9(14) . .
C38 C39 C40 C41 -3(2) . .
C39 C40 C41 C42 6(2) . .
C39 C40 C41 C44 -175.9(14) . .
C40 C41 C42 C43 -7(3) . .
C44 C41 C42 C43 175.4(15) . .
C39 C38 C43 C42 1(3) . .
C30 C38 C43 C42 176.8(15) . .
C41 C42 C43 C38 3(3) . .
C42 C41 C44 O11 -21(2) . .
C40 C41 C44 O11 161.5(14) . .
C42 C41 C44 O12 159.4(14) . .
C40 C41 C44 O12 -18(2) . .
O1 C1 Cd1 O11 151.6(7) . 4_465
O2 C1 Cd1 O11 -32.3(9) . 4_465
C2 C1 Cd1 O11 35(7) . 4_465
O1 C1 Cd1 O7 -83.0(8) . .
O2 C1 Cd1 O7 93.1(7) . .
C2 C1 Cd1 O7 161(7) . .
O1 C1 Cd1 O16 6.6(9) . .
O2 C1 Cd1 O16 -177.3(6) . .
C2 C1 Cd1 O16 -110(7) . .
O1 C1 Cd1 O2 -176.1(12) . .
C2 C1 Cd1 O2 67(6) . .
O1 C1 Cd1 O13 84.5(8) . .
O2 C1 Cd1 O13 -99.4(7) . .
C2 C1 Cd1 O13 -32(7) . .
O2 C1 Cd1 O1 176.1(12) . .
C2 C1 Cd1 O1 -117(7) . .
O16 C45 N1 C47 177.1(16) . .
O16 C45 N1 C46 -3(3) . .
O2 C1 O1 Cd1 -3.8(12) . .
C2 C1 O1 Cd1 172.1(10) . .
O11 Cd1 O1 C1 -45.3(11) 4_465 .
O7 Cd1 O1 C1 101.5(8) . .
O16 Cd1 O1 C1 -174.3(8) . .
O2 Cd1 O1 C1 2.2(7) . .
O13 Cd1 O1 C1 -90.6(8) . .
O1 C1 O2 Cd2 -106.0(13) . .
C2 C1 O2 Cd2 78.0(15) . .
Cd1 C1 O2 Cd2 -109.9(10) . .
O1 C1 O2 Cd1 3.9(12) . .
C2 C1 O2 Cd1 -172.2(10) . .
O8 Cd2 O2 C1 -175.5(13) 2 .
O8 Cd2 O2 C1 52.9(12) . .
O12 Cd2 O2 C1 -30.6(12) 3_666 .
O12 Cd2 O2 C1 143.4(12) 4_465 .
O2 Cd2 O2 C1 -115.6(12) 2 .
O8 Cd2 O2 Cd1 76.8(14) 2 .
O8 Cd2 O2 Cd1 -54.8(4) . .
O12 Cd2 O2 Cd1 -138.3(4) 3_666 .
O12 Cd2 O2 Cd1 35.7(4) 4_465 .
O2 Cd2 O2 Cd1 136.7(4) 2 .
O11 Cd1 O2 C1 153.4(7) 4_465 .
O7 Cd1 O2 C1 -92.7(7) . .
O16 Cd1 O2 C1 4.3(10) . .
O13 Cd1 O2 C1 77.3(7) . .
O1 Cd1 O2 C1 -2.2(7) . .
O11 Cd1 O2 Cd2 -66.2(4) 4_465 .
O7 Cd1 O2 Cd2 47.6(4) . .
O16 Cd1 O2 Cd2 144.6(5) . .
O13 Cd1 O2 Cd2 -142.4(4) . .
O1 Cd1 O2 Cd2 138.1(5) . .
C1 Cd1 O2 Cd2 140.3(8) . .
O4 C15 O3 Cd3 -9.2(15) . 4_666
C12 C15 O3 Cd3 170.5(8) . 4_666
O3 C15 O4 Cd4 -69(2) . 3_666
C12 C15 O4 Cd4 111.3(14) . 3_666
O6 C22 O5 Cd4 11(3) . 1_565
C19 C22 O5 Cd4 -167.7(10) . 1_565
O5 C22 O6 Cd3 8(3) . 1_565
C19 C22 O6 Cd3 -173.3(9) . 1_565
O8 C23 O7 Cd1 -11(2) . .
C24 C23 O7 Cd1 167.6(8) . .
O11 Cd1 O7 C23 94.5(11) 4_465 .
O16 Cd1 O7 C23 -159.2(11) . .
O2 Cd1 O7 C23 -12.0(11) . .
O13 Cd1 O7 C23 -138.9(17) . .
O1 Cd1 O7 C23 -66.7(11) . .
C1 Cd1 O7 C23 -40.0(11) . .
O7 C23 O8 Cd2 -17(2) . .
C24 C23 O8 Cd2 164.2(10) . .
O8 Cd2 O8 C23 -113.3(15) 2 .
O12 Cd2 O8 C23 157.1(15) 3_666 .
O12 Cd2 O8 C23 -29.8(15) 4_465 .
O2 Cd2 O8 C23 56.7(15) . .
O2 Cd2 O8 C23 115.9(17) 2 .
O10 C37 O9 Cd3 6.3(13) . .
C34 C37 O9 Cd3 -171.1(11) . .
O6 Cd3 O9 C37 -106.4(9) 1_545 .
O3 Cd3 O9 C37 43.1(10) 4_465 .
O14 Cd3 O9 C37 125.2(9) . .
O10 Cd3 O9 C37 -3.7(7) . .
O15 Cd3 O9 C37 -176.0(10) . .
O9 C37 O10 Cd4 104.5(14) . .
C34 C37 O10 Cd4 -78.1(15) . .
O9 C37 O10 Cd3 -6.5(13) . .
C34 C37 O10 Cd3 171.0(10) . .
O5 Cd4 O10 C37 -174.0(15) 2_545 .
O5 Cd4 O10 C37 -53.2(12) 1_545 .
O10 Cd4 O10 C37 113.4(12) 2 .
O4 Cd4 O10 C37 -144.0(12) 4_465 .
O4 Cd4 O10 C37 33.0(12) 3_666 .
O5 Cd4 O10 Cd3 -65.4(15) 2_545 .
O5 Cd4 O10 Cd3 55.4(4) 1_545 .
O10 Cd4 O10 Cd3 -138.0(5) 2 .
O4 Cd4 O10 Cd3 -35.4(3) 4_465 .
O4 Cd4 O10 Cd3 141.6(3) 3_666 .
O6 Cd3 O10 C37 86.0(8) 1_545 .
O3 Cd3 O10 C37 -145.8(8) 4_465 .
O14 Cd3 O10 C37 -51.5(9) . .
O9 Cd3 O10 C37 3.6(7) . .
O15 Cd3 O10 C37 163(2) . .
O6 Cd3 O10 Cd4 -52.0(4) 1_545 .
O3 Cd3 O10 Cd4 76.2(4) 4_465 .
O14 Cd3 O10 Cd4 170.4(5) . .
O9 Cd3 O10 Cd4 -134.5(5) . .
O15 Cd3 O10 Cd4 25(2) . .
O12 C44 O11 Cd1 -5.1(18) . 4_666
C41 C44 O11 Cd1 175.1(9) . 4_666
O11 C44 O12 Cd2 62(2) . 3_666
C41 C44 O12 Cd2 -117.7(15) . 3_666
N1 C45 O16 Cd1 170.2(11) . .
O11 Cd1 O16 C45 98.9(12) 4_465 .
O7 Cd1 O16 C45 -10.7(12) . .
O2 Cd1 O16 C45 -112.9(12) . .
O13 Cd1 O16 C45 173.7(12) . .
O1 Cd1 O16 C45 -107.7(12) . .
C1 Cd1 O16 C45 -110.7(12) . .

loop_
_platon_squeeze_void_nr
_platon_squeeze_void_average_x
_platon_squeeze_void_average_y
_platon_squeeze_void_average_z
_platon_squeeze_void_volume
_platon_squeeze_void_count_electrons
_platon_squeeze_void_content
1 -0.009 -0.002 -0.008 1937 3341 ' '
